data_2004598
loop_
_publ_author_name
'Miao, F.-M.'
'Zhang, L.-J.'
'Wen, X.'
'Zhou, W.-H.'
'Niu, Z.-C.'
'Han, J.-G.'
'Liu, X.-L.'

_publ_section_title 6'-Diethylamino-2'-methylaminospiro[isobenzofuran-1(3<i>H</i>),9'-[9<i>H</i>]xanthen]-3-one
_journal_issue 3
_journal_name_full 'Acta Crystallographica Section C'
_journal_page_first 700
_journal_page_last 702
_journal_paper_doi 10.1107/S0108270195013175
_journal_volume 52
_journal_year 1996
_chemical_formula_sum 'C25 H24 N2 O3'
_chemical_formula_weight 400.48
_space_group_IT_number 15
_symmetry_cell_setting monoclinic
_symmetry_space_group_name_Hall '-C 2yc'
_symmetry_space_group_name_H-M 'C 1 2/c 1'
_atom_type_scat_source IntTabIV
_cell_angle_alpha 90.
_cell_angle_beta 127.04(4)
_cell_angle_gamma 90.
_cell_formula_units_Z 8
_cell_length_a 30.973(8)
_cell_length_b 8.040(5)
_cell_length_c 21.268(6)
_cell_measurement_reflns_used 25
_cell_measurement_temperature 295
_cell_measurement_theta_max 15
_cell_measurement_theta_min 10
_cell_volume 4228(4)
_computing_cell_refinement 'CAD-4 Software'
_computing_data_collection 'CAD-4 Software (Enraf-Nonius, 1989)'
_computing_data_reduction 'MolEN (Fair, 1990)'
_computing_molecular_graphics 'ORTEP (Johnson, 1965)'
_computing_publication_material MolEN
_computing_structure_refinement MolEN
_computing_structure_solution 'MULTAN11/82 (Main et al., 1982) and MolEN'
_diffrn_measurement_device 'Enraf-Nonius CAD-4'
_diffrn_measurement_method \w/2\q
_diffrn_radiation_type MoK\a
_diffrn_radiation_wavelength 0.71073
_diffrn_reflns_av_R_equivalents 0.003
_diffrn_reflns_limit_h_max 30
_diffrn_reflns_limit_h_min 0
_diffrn_reflns_limit_k_max 8
_diffrn_reflns_limit_k_min 0
_diffrn_reflns_limit_l_max 24
_diffrn_reflns_limit_l_min -24
_diffrn_reflns_number 2772
_diffrn_reflns_theta_max 46
_diffrn_standards_decay_% 0.1
_diffrn_standards_interval_time 60
_diffrn_standards_number 3
_exptl_absorpt_coefficient_mu 0.089
_exptl_absorpt_correction_type none
_exptl_crystal_colour 'light yellow'
_exptl_crystal_density_diffrn 1.259
_exptl_crystal_density_method 'not measured'
_exptl_crystal_description prism
_exptl_crystal_size_max 0.30
_exptl_crystal_size_mid 0.25
_exptl_crystal_size_min 0.25
_refine_diff_density_max 0.237
_refine_diff_density_min -0.113
_refine_ls_extinction_method none
_refine_ls_goodness_of_fit_obs 1.45
_refine_ls_hydrogen_treatment refall
_refine_ls_number_parameters 271
_refine_ls_number_reflns 1472
_refine_ls_R_factor_obs 0.052
_refine_ls_shift/esd_max 0.08
_refine_ls_structure_factor_coef F
_refine_ls_weighting_scheme unit
_refine_ls_wR_factor_obs 0.060
_reflns_number_observed 1472
_reflns_number_total 2754
_reflns_observed_criterion |F~o~|>3\s(|F~o~|)
_cod_data_source_file de1014.cif
_cod_data_source_block de1014a
_cod_original_cell_volume 4226.4(2)
_cod_original_sg_symbol_H-M 'C 2/c'
_cod_database_code 2004598

loop_
_symmetry_equiv_pos_as_xyz
x,y,z
x,-y,1/2+z
-x,-y,-z
-x,y,1/2-z
1/2+x,1/2+y,z
1/2+x,1/2-y,1/2+z
1/2-x,1/2-y,-z
1/2-x,1/2+y,1/2-z

loop_
_atom_site_label
_atom_site_fract_x
_atom_site_fract_y
_atom_site_fract_z
_atom_site_B_iso_or_equiv
O1 0.7401(1) -0.1397(6) 0.2266(2) 4.1(1)
O2 0.6016(1) -0.1107(5) 0.0294(2) 3.0(1)
O3 0.5218(1) -0.1076(6) -0.0897(2) 4.7(1)
N1 0.8343(2) -0.0484(8) 0.1179(2) 4.0(1)
N2 0.5710(2) -0.0506(8) 0.2461(2) 4.5(1)
C1 0.6405(2) 0.0148(8) 0.0928(3) 2.8(1)
C2 0.5571(2) -0.0268(8) -0.0323(3) 3.4(2)
C3 0.5767(2) -0.077(1) 0.3175(3) 5.9(2)
C4 0.8366(2) 0.0112(9) 0.0556(3) 4.2(2)
C5 0.8113(2) -0.107(1) -0.0133(3) 6.2(2)
C6 0.8797(2) -0.148(1) 0.1798(4) 5.6(2)
C7 0.9193(3) -0.055(1) 0.2532(5) 8.9(3)
C11 0.7378(2) -0.0757(8) 0.1639(3) 3.1(1)
C12 0.6920(2) 0.0019(8) 0.1010(3) 2.8(1)
C13 0.6961(2) 0.0623(8) 0.0431(3) 3.0(1)
C14 0.7417(2) 0.0455(8) 0.0475(3) 3.2(1)
C15 0.7876(2) -0.0345(8) 0.1123(3) 3.3(2)
C16 0.7846(2) -0.0959(9) 0.1709(3) 3.5(2)
C21 0.6969(2) -0.1108(8) 0.2283(3) 2.9(1)
C22 0.6490(2) -0.0383(8) 0.1676(3) 2.9(1)
C23 0.6078(2) -0.0164(8) 0.1747(3) 3.1(1)
C24 0.6140(2) -0.0685(9) 0.2424(3) 3.4(2)
C25 0.6631(2) -0.1404(9) 0.3033(3) 3.8(2)
C26 0.7039(2) -0.1602(9) 0.2958(3) 3.9(2)
C31 0.6106(2) 0.1728(8) 0.0579(2) 2.9(1)
C32 0.5620(2) 0.1447(8) -0.0149(3) 3.0(1)
C33 0.5271(2) 0.2791(9) -0.0597(3) 4.3(2)
C34 0.5421(2) 0.437(1) -0.0282(3) 5.0(2)
C35 0.5906(2) 0.4652(9) 0.0454(3) 4.4(2)
C36 0.6255(2) 0.3340(9) 0.0896(3) 3.5(2)
H1 0.536 0.009 0.195 4.0
H2 0.545 -0.061 0.312 4.0
H3 0.590 -0.189 0.338 4.0
H4 0.604 -0.002 0.359 4.0
H41 0.874 0.031 0.076 4.0
H42 0.818 0.117 0.036 4.0
H51 0.814 -0.065 -0.055 4.0
H52 0.830 -0.213 0.003 4.0
H53 0.774 -0.127 -0.038 4.0
H61 0.898 -0.199 0.160 4.0
H62 0.866 -0.244 0.192 4.0
H71 0.949 -0.115 0.295 4.0
H72 0.933 0.041 0.242 4.0
H73 0.901 -0.004 0.274 4.0
H13 0.665 0.120 -0.002 4.0
H14 0.742 0.089 0.006 4.0
H16 0.816 -0.152 0.218 4.0
H23 0.574 0.035 0.133 4.0
H25 0.668 -0.178 0.351 4.0
H26 0.738 -0.210 0.338 4.0
H33 0.493 0.260 -0.111 4.0
H34 0.518 0.531 -0.057 4.0
H35 0.600 0.578 0.067 4.0
H36 0.660 0.353 0.141 4.0

loop_
_geom_angle_atom_site_label_1
_geom_angle_atom_site_label_2
_geom_angle_atom_site_label_3
_geom_angle
_geom_angle_publ_flag
C11 O1 C21 118.2(4) yes
C1 O2 C2 108.8(4) yes
C4 N1 C6 117.0(6) yes
C4 N1 C15 121.3(4) yes
C6 N1 C15 120.9(6) yes
C3 N2 C24 122.3(4) yes
O2 C1 C12 105.9(5) yes
O2 C1 C22 106.8(5) yes
O2 C1 C31 101.7(3) yes
C12 C1 C22 111.0(4) yes
C12 C1 C31 114.6(5) yes
C22 C1 C31 115.5(6) yes
O2 C2 O3 118.0(6) yes
O2 C2 C32 109.9(4) yes
O3 C2 C32 132.1(5) yes
N1 C4 C5 113.3(6) yes
N1 C6 C7 114.0(7) yes
O1 C11 C12 121.7(6) yes
O1 C11 C16 114.3(4) yes
C12 C11 C16 124.0(6) yes
C11 C12 C13 115.10(10) yes
C12 C13 C14 123.0(4) yes
C13 C14 C15 120.5(6) yes
N1 C15 C14 120.7(6) yes
N1 C15 C16 121.6(4) yes
C14 C15 C16 117.7(6) yes
C11 C16 C15 119.8(4) yes
O1 C21 C22 124.0(5) yes
O1 C21 C26 115.7(4) yes
C22 C21 C26 120.3(6) yes
C1 C22 C21 120.9(6) yes
C1 C22 C23 119.5(4) yes
C21 C22 C23 119.6(5) yes
C22 C23 C24 120.7(4) yes
N2 C24 C23 119.0(4) yes
N2 C24 C25 122.4(6) yes
C23 C24 C25 118.5(6) yes
C24 C25 C26 120.2(6) yes
C21 C26 C25 120.7(4) yes
C1 C31 C32 110.5(5) yes
C1 C12 C11 123.0(6) yes
C1 C12 C13 121.9(4) yes
C2 C32 C31 109.1(5) yes
C2 C32 C33 130.6(4) yes
C31 C32 C33 120.3(6) yes
C32 C33 C34 118.6(4) yes
C1 C31 C36 128.7(3) yes
C32 C31 C36 120.8(5) yes
C33 C34 C35 121.2(6) yes
C34 C35 C36 120.6(6) yes
C31 C36 C35 118.5(4) yes

loop_
_geom_bond_atom_site_label_1
_geom_bond_atom_site_label_2
_geom_bond_distance
_geom_bond_publ_flag
O1 C11 1.389(8) yes
O1 C21 1.381(8) yes
O2 C1 1.528(6) yes
O2 C2 1.376(5) yes
O3 C2 1.226(6) yes
N1 C4 1.450(9) yes
N1 C6 1.457(7) yes
N1 C15 1.381(8) yes
N2 C3 1.436(9) yes
C11 C16 1.374(9) yes
C12 C13 1.398(9) yes
C13 C14 1.364(9) yes
C14 C15 1.403(6) yes
C15 C16 1.390(10) yes
C21 C22 1.376(6) yes
C21 C26 1.375(9) yes
C22 C23 1.387(9) yes
C23 C24 1.396(9) yes
N2 C24 1.389(9) yes
C1 C12 1.502(9) yes
C1 C22 1.506(8) yes
C1 C31 1.480(8) yes
C2 C32 1.412(9) yes
C4 C5 1.510(10) yes
C6 C7 1.480(10) yes
C11 C12 1.378(6) yes
C24 C25 1.395(6) yes
C25 C26 1.380(10) yes
C31 C32 1.380(5) yes
C31 C36 1.405(9) yes
C32 C33 1.415(8) yes
C33 C34 1.380(10) yes
C34 C35 1.388(6) yes
C35 C36 1.393(8) yes
